data_7034505
loop_
_publ_author_name
'Pinkas, Ji\<r\'i'
'Gyepes, R\'obert'
'C\'isa\<rov\'a, Ivana'
'Kubi\<sta, Ji\<r\'i'
'Hor\'a\<cek, Michal'
'Mach, Karel'

_publ_section_title
;
 Displacement of ethene from the decamethyltitanocene-ethene complex with
 internal alkynes, substituent-dependent alkyne-to-allene rearrangement,
 and the electronic transition relevant to the back-bonding interaction.
;
_journal_issue 16
_journal_name_full 'Dalton transactions (Cambridge, England : 2003)'
_journal_page_first 7276
_journal_page_last 7291
_journal_paper_doi 10.1039/c5dt00351b
_journal_volume 44
_journal_year 2015
_chemical_compound_source 'synthesized by the authors'
_chemical_formula_moiety 'C27 H42 Ti'
_chemical_formula_sum 'C27 H42 Ti'
_chemical_formula_weight 414.51
_chemical_name_systematic
; 
 ? 
;
_chemical_properties_physical 'Air-sensitive, Moisture-sensitive'
_space_group_IT_number 14
_symmetry_cell_setting monoclinic
_symmetry_space_group_name_Hall '-P 2ybc'
_symmetry_space_group_name_H-M 'P 1 21/c 1'
_atom_sites_solution_hydrogens difmap
_atom_sites_solution_primary direct
_atom_sites_solution_secondary difmap
_audit_creation_method SHELXL-97
_audit_update_record
;
2015-02-23 deposited with the CCDC.
2015-02-26 downloaded from the CCDC.
;
_cell_angle_alpha 90.00
_cell_angle_beta 109.994(2)
_cell_angle_gamma 90.00
_cell_formula_units_Z 4
_cell_length_a 14.8383(9)
_cell_length_b 11.7361(7)
_cell_length_c 14.7174(6)
_cell_measurement_reflns_used 4295
_cell_measurement_temperature 150(2)
_cell_measurement_theta_max 26
_cell_measurement_theta_min 2.4
_cell_volume 2408.5(2)
_computing_cell_refinement 'Bruker SAINT'
_computing_data_collection 'Bruker APEX2'
_computing_data_reduction 'Bruker SAINT'
_computing_structure_refinement 'SHELXL-97 (Sheldrick, 1997)'
_computing_structure_solution 'SHELXS-97 (Sheldrick, 1990)'
_diffrn_ambient_temperature 150(2)
_diffrn_measured_fraction_theta_full 0.999
_diffrn_measured_fraction_theta_max 0.999
_diffrn_measurement_device_type 'Bruker APEX-II CCD'
_diffrn_measurement_method '\f and \w scans'
_diffrn_radiation_monochromator graphite
_diffrn_radiation_source 'fine-focus sealed tube'
_diffrn_radiation_type MoK\a
_diffrn_radiation_wavelength 0.71073
_diffrn_reflns_av_R_equivalents 0.0258
_diffrn_reflns_av_sigmaI/netI 0.0364
_diffrn_reflns_limit_h_max 18
_diffrn_reflns_limit_h_min -18
_diffrn_reflns_limit_k_max 10
_diffrn_reflns_limit_k_min -14
_diffrn_reflns_limit_l_max 18
_diffrn_reflns_limit_l_min -17
_diffrn_reflns_number 13395
_diffrn_reflns_theta_full 26.00
_diffrn_reflns_theta_max 26.00
_diffrn_reflns_theta_min 1.46
_diffrn_standards_number 0
_exptl_absorpt_coefficient_mu 0.365
_exptl_absorpt_correction_T_max 0.9172
_exptl_absorpt_correction_T_min 0.8335
_exptl_absorpt_correction_type multi-scan
_exptl_crystal_colour green
_exptl_crystal_density_diffrn 1.143
_exptl_crystal_density_method 'not measured'
_exptl_crystal_description plate
_exptl_crystal_F_000 904
_exptl_crystal_size_max 0.52
_exptl_crystal_size_mid 0.33
_exptl_crystal_size_min 0.24
_refine_diff_density_max 0.487
_refine_diff_density_min -0.411
_refine_diff_density_rms 0.050
_refine_ls_extinction_method none
_refine_ls_goodness_of_fit_ref 1.045
_refine_ls_hydrogen_treatment mixed
_refine_ls_matrix_type full
_refine_ls_number_parameters 278
_refine_ls_number_reflns 4742
_refine_ls_number_restraints 0
_refine_ls_restrained_S_all 1.045
_refine_ls_R_factor_all 0.0658
_refine_ls_R_factor_gt 0.0425
_refine_ls_shift/su_max 0.001
_refine_ls_shift/su_mean 0.000
_refine_ls_structure_factor_coef Fsqd
_refine_ls_weighting_details 'calc w=1/[\s^2^(Fo^2^)+(0.0488P)^2^+1.4387P] where P=(Fo^2^+2Fc^2^)/3'
_refine_ls_weighting_scheme calc
_refine_ls_wR_factor_gt 0.1012
_refine_ls_wR_factor_ref 0.1115
_reflns_number_gt 3590
_reflns_number_total 4742
_reflns_threshold_expression I>2\s(I)
_cod_data_source_file c5dt00351b2.cif
_cod_data_source_block 11
_cod_depositor_comments
;Adding full bibliography for 7034502--7034505.cif.

The following automatic conversions were performed:

'_exptl_absorpt_correction_type' value 'multi-scans' was replaced
with the value 'multi-scan' as specified in the replacement file
'src/cod-tools/trunk/data/replacement-values/replacement_values.lst'.

Automatic conversion script
Id: cif_fix_values 5376 2017-05-30 11:51:03Z andrius 
;
_cod_original_sg_symbol_H-M 'P 21/c'
_cod_database_code 7034505

loop_
_symmetry_equiv_pos_as_xyz
'x, y, z'
'-x, y+1/2, -z+1/2'
'-x, -y, -z'
'x, -y-1/2, z-1/2'

loop_
_atom_site_label
_atom_site_type_symbol
_atom_site_fract_x
_atom_site_fract_y
_atom_site_fract_z
_atom_site_U_iso_or_equiv
_atom_site_adp_type
_atom_site_occupancy
_atom_site_symmetry_multiplicity
_atom_site_calc_flag
_atom_site_refinement_flags
Ti1 Ti 0.27903(3) 0.42832(3) 0.17929(2) 0.02244(12) Uani 1 1 d .
C1 C 0.30428(16) 0.4755(2) 0.02699(14) 0.0284(5) Uani 1 1 d .
C2 C 0.38277(15) 0.4099(2) 0.08562(15) 0.0326(6) Uani 1 1 d .
C3 C 0.34883(16) 0.3004(2) 0.09728(15) 0.0316(5) Uani 1 1 d .
C4 C 0.24824(16) 0.2985(2) 0.04676(14) 0.0293(5) Uani 1 1 d .
C5 C 0.22132(15) 0.4072(2) 0.00557(14) 0.0275(5) Uani 1 1 d .
C6 C 0.3083(2) 0.5909(2) -0.01451(18) 0.0441(7) Uani 1 1 d .
H6A H 0.3035 0.5833 -0.0823 0.066 Uiso 1 1 calc R
H6B H 0.3691 0.6279 0.0221 0.066 Uiso 1 1 calc R
H6C H 0.2548 0.6373 -0.0106 0.066 Uiso 1 1 calc R
C7 C 0.48701(18) 0.4439(3) 0.1223(2) 0.0595(9) Uani 1 1 d .
H7A H 0.5146 0.4276 0.1916 0.089 Uiso 1 1 calc R
H7B H 0.4925 0.5255 0.1113 0.089 Uiso 1 1 calc R
H7C H 0.5217 0.4005 0.0877 0.089 Uiso 1 1 calc R
C8 C 0.4123(2) 0.1990(3) 0.13838(19) 0.0555(8) Uani 1 1 d .
H8A H 0.4521 0.1830 0.0988 0.083 Uiso 1 1 calc R
H8B H 0.3723 0.1325 0.1383 0.083 Uiso 1 1 calc R
H8C H 0.4536 0.2158 0.2048 0.083 Uiso 1 1 calc R
C9 C 0.1851(2) 0.1943(2) 0.02146(19) 0.0486(7) Uani 1 1 d .
H9A H 0.1201 0.2145 0.0186 0.073 Uiso 1 1 calc R
H9B H 0.2110 0.1356 0.0709 0.073 Uiso 1 1 calc R
H9C H 0.1831 0.1650 -0.0416 0.073 Uiso 1 1 calc R
C10 C 0.12221(17) 0.4434(3) -0.05696(17) 0.0464(7) Uani 1 1 d .
H10A H 0.1112 0.4212 -0.1241 0.070 Uiso 1 1 calc R
H10B H 0.1163 0.5263 -0.0532 0.070 Uiso 1 1 calc R
H10C H 0.0746 0.4062 -0.0343 0.070 Uiso 1 1 calc R
C11 C 0.28685(16) 0.4546(2) 0.34480(14) 0.0286(5) Uani 1 1 d .
C12 C 0.33430(16) 0.3512(2) 0.33948(15) 0.0337(6) Uani 1 1 d .
C13 C 0.26548(18) 0.2739(2) 0.28243(15) 0.0320(5) Uani 1 1 d .
C14 C 0.17652(15) 0.3312(2) 0.24809(14) 0.0273(5) Uani 1 1 d .
C15 C 0.18915(15) 0.44214(19) 0.28702(14) 0.0250(5) Uani 1 1 d .
C16 C 0.3279(2) 0.5516(3) 0.41207(18) 0.0528(8) Uani 1 1 d .
H16A H 0.2984 0.6231 0.3818 0.079 Uiso 1 1 calc R
H16B H 0.3974 0.5553 0.4260 0.079 Uiso 1 1 calc R
H16C H 0.3150 0.5401 0.4724 0.079 Uiso 1 1 calc R
C17 C 0.43920(19) 0.3249(3) 0.39078(19) 0.0642(10) Uani 1 1 d .
H17A H 0.4464 0.2797 0.4489 0.096 Uiso 1 1 calc R
H17B H 0.4751 0.3962 0.4092 0.096 Uiso 1 1 calc R
H17C H 0.4640 0.2816 0.3475 0.096 Uiso 1 1 calc R
C18 C 0.2808(2) 0.1472(2) 0.2790(2) 0.0561(8) Uani 1 1 d .
H18A H 0.2725 0.1112 0.3357 0.084 Uiso 1 1 calc R
H18B H 0.3458 0.1325 0.2790 0.084 Uiso 1 1 calc R
H18C H 0.2339 0.1157 0.2201 0.084 Uiso 1 1 calc R
C19 C 0.08074(19) 0.2789(3) 0.1918(2) 0.0529(8) Uani 1 1 d .
H19A H 0.0416 0.2730 0.2335 0.079 Uiso 1 1 calc R
H19B H 0.0907 0.2028 0.1695 0.079 Uiso 1 1 calc R
H19C H 0.0477 0.3270 0.1359 0.079 Uiso 1 1 calc R
C20 C 0.10920(17) 0.5226(2) 0.28284(17) 0.0376(6) Uani 1 1 d .
H20A H 0.0594 0.5184 0.2188 0.056 Uiso 1 1 calc R
H20B H 0.1343 0.6006 0.2947 0.056 Uiso 1 1 calc R
H20C H 0.0818 0.5015 0.3323 0.056 Uiso 1 1 calc R
C21 C 0.34361(17) 0.5967(2) 0.21134(17) 0.0348(6) Uani 1 1 d .
C22 C 0.24032(16) 0.60112(19) 0.16115(14) 0.0259(5) Uani 1 1 d .
C23 C 0.17242(17) 0.6765(2) 0.12748(15) 0.0295(5) Uani 1 1 d .
C24 C 0.17729(17) 0.8065(2) 0.12945(17) 0.0333(5) Uani 1 1 d .
C25 C 0.2793(2) 0.8514(2) 0.1668(2) 0.0516(7) Uani 1 1 d .
H25A H 0.2784 0.9347 0.1622 0.077 Uiso 1 1 calc R
H25B H 0.3154 0.8198 0.1280 0.077 Uiso 1 1 calc R
H25C H 0.3100 0.8286 0.2345 0.077 Uiso 1 1 calc R
C26 C 0.1281(2) 0.8497(3) 0.0260(2) 0.0553(8) Uani 1 1 d .
H26A H 0.1294 0.9332 0.0256 0.083 Uiso 1 1 calc R
H26B H 0.0615 0.8233 0.0020 0.083 Uiso 1 1 calc R
H26C H 0.1620 0.8202 -0.0157 0.083 Uiso 1 1 calc R
C27 C 0.1214(2) 0.8500(2) 0.1923(2) 0.0561(8) Uani 1 1 d .
H27A H 0.1526 0.8238 0.2590 0.084 Uiso 1 1 calc R
H27B H 0.0557 0.8207 0.1674 0.084 Uiso 1 1 calc R
H27C H 0.1201 0.9335 0.1910 0.084 Uiso 1 1 calc R
H21A H 0.3898(18) 0.622(2) 0.1756(17) 0.039(7) Uiso 1 1 d .
H21B H 0.3693(18) 0.627(2) 0.2808(19) 0.045(7) Uiso 1 1 d .
H23 H 0.1051(18) 0.639(2) 0.0948(17) 0.042(7) Uiso 1 1 d .

loop_
_atom_site_aniso_label
_atom_site_aniso_U_11
_atom_site_aniso_U_22
_atom_site_aniso_U_33
_atom_site_aniso_U_23
_atom_site_aniso_U_13
_atom_site_aniso_U_12
Ti1 0.02209(19) 0.0301(2) 0.01660(18) -0.00127(16) 0.00852(14) 0.00074(17)
C1 0.0325(12) 0.0380(13) 0.0183(10) -0.0019(9) 0.0134(9) 0.0012(10)
C2 0.0211(11) 0.0555(17) 0.0233(10) -0.0022(10) 0.0104(9) 0.0023(10)
C3 0.0329(12) 0.0441(15) 0.0214(10) 0.0029(10) 0.0137(9) 0.0155(11)
C4 0.0344(12) 0.0353(13) 0.0204(10) -0.0064(9) 0.0124(9) -0.0010(10)
C5 0.0248(11) 0.0413(14) 0.0161(9) -0.0018(9) 0.0068(8) 0.0040(10)
C6 0.0611(17) 0.0466(17) 0.0344(13) 0.0044(12) 0.0292(12) -0.0029(13)
C7 0.0272(13) 0.104(3) 0.0511(16) -0.0057(17) 0.0179(12) -0.0055(15)
C8 0.0636(19) 0.071(2) 0.0411(14) 0.0169(14) 0.0295(14) 0.0417(17)
C9 0.0672(19) 0.0437(17) 0.0394(14) -0.0172(12) 0.0239(13) -0.0147(14)
C10 0.0305(13) 0.071(2) 0.0282(12) -0.0010(12) -0.0019(10) 0.0118(13)
C11 0.0300(11) 0.0397(14) 0.0175(10) -0.0046(9) 0.0102(9) -0.0056(10)
C12 0.0278(12) 0.0544(17) 0.0183(10) 0.0064(10) 0.0072(9) 0.0112(11)
C13 0.0449(14) 0.0331(13) 0.0240(11) 0.0051(10) 0.0194(10) 0.0061(11)
C14 0.0281(11) 0.0346(13) 0.0219(10) -0.0024(9) 0.0118(9) -0.0056(10)
C15 0.0260(10) 0.0337(13) 0.0185(9) 0.0040(9) 0.0116(8) 0.0037(9)
C16 0.0603(18) 0.070(2) 0.0328(13) -0.0221(13) 0.0218(13) -0.0225(16)
C17 0.0371(15) 0.119(3) 0.0294(13) 0.0034(16) 0.0014(11) 0.0262(17)
C18 0.092(2) 0.0383(16) 0.0565(17) 0.0117(13) 0.0495(17) 0.0172(16)
C19 0.0406(15) 0.072(2) 0.0523(16) -0.0224(15) 0.0242(13) -0.0246(14)
C20 0.0367(13) 0.0474(16) 0.0363(13) 0.0065(11) 0.0224(11) 0.0109(11)
C21 0.0300(12) 0.0475(16) 0.0271(11) -0.0067(11) 0.0099(10) -0.0127(11)
C22 0.0285(11) 0.0323(13) 0.0202(10) -0.0032(9) 0.0125(8) -0.0043(9)
C23 0.0320(12) 0.0320(13) 0.0279(11) -0.0029(10) 0.0146(10) -0.0069(10)
C24 0.0359(13) 0.0276(13) 0.0403(13) -0.0024(10) 0.0182(10) -0.0044(10)
C25 0.0486(16) 0.0315(15) 0.077(2) -0.0117(14) 0.0244(15) -0.0115(13)
C26 0.065(2) 0.0431(17) 0.0536(17) 0.0084(14) 0.0154(14) -0.0055(15)
C27 0.069(2) 0.0382(17) 0.078(2) -0.0103(15) 0.0469(17) -0.0020(15)

loop_
_atom_type_symbol
_atom_type_description
_atom_type_scat_dispersion_real
_atom_type_scat_dispersion_imag
_atom_type_scat_source
C C 0.0033 0.0016 'International Tables Vol C Tables 4.2.6.8 and 6.1.1.4'
H H 0.0000 0.0000 'International Tables Vol C Tables 4.2.6.8 and 6.1.1.4'
Ti Ti 0.2776 0.4457 'International Tables Vol C Tables 4.2.6.8 and 6.1.1.4'

loop_
_geom_angle_atom_site_label_1
_geom_angle_atom_site_label_2
_geom_angle_atom_site_label_3
_geom_angle
C22 Ti1 C21 39.79(9)
C22 Ti1 C3 133.95(8)
C21 Ti1 C3 116.62(9)
C22 Ti1 C14 109.20(8)
C21 Ti1 C14 129.73(8)
C3 Ti1 C14 111.46(8)
C22 Ti1 C4 122.94(8)
C21 Ti1 C4 134.59(8)
C3 Ti1 C4 34.70(8)
C14 Ti1 C4 94.02(8)
C22 Ti1 C12 118.50(8)
C21 Ti1 C12 98.79(9)
C3 Ti1 C12 101.50(8)
C14 Ti1 C12 56.96(8)
C4 Ti1 C12 117.89(9)
C22 Ti1 C15 80.17(8)
C21 Ti1 C15 95.65(8)
C3 Ti1 C15 144.65(8)
C14 Ti1 C15 34.23(7)
C4 Ti1 C15 125.94(8)
C12 Ti1 C15 57.02(7)
C22 Ti1 C2 102.43(8)
C21 Ti1 C2 83.41(9)
C3 Ti1 C2 34.38(8)
C14 Ti1 C2 145.83(9)
C4 Ti1 C2 57.04(8)
C12 Ti1 C2 117.41(8)
C15 Ti1 C2 174.20(7)
C22 Ti1 C5 88.97(8)
C21 Ti1 C5 107.04(8)
C3 Ti1 C5 57.01(7)
C14 Ti1 C5 110.71(7)
C4 Ti1 C5 34.11(8)
C12 Ti1 C5 151.88(9)
C15 Ti1 C5 129.05(7)
C2 Ti1 C5 56.49(7)
C22 Ti1 C13 136.59(8)
C21 Ti1 C13 132.07(8)
C3 Ti1 C13 89.39(8)
C14 Ti1 C13 34.20(8)
C4 Ti1 C13 90.04(8)
C12 Ti1 C13 34.06(8)
C15 Ti1 C13 56.73(8)
C2 Ti1 C13 120.02(8)
C5 Ti1 C13 120.83(8)
C22 Ti1 C11 85.51(8)
C21 Ti1 C11 78.46(8)
C3 Ti1 C11 135.52(8)
C14 Ti1 C11 56.73(7)
C4 Ti1 C11 146.33(8)
C12 Ti1 C11 34.29(8)
C15 Ti1 C11 34.15(7)
C2 Ti1 C11 140.37(7)
C5 Ti1 C11 163.09(7)
C13 Ti1 C11 56.53(8)
C22 Ti1 C1 77.70(8)
C21 Ti1 C1 78.47(8)
C3 Ti1 C1 56.64(8)
C14 Ti1 C1 144.34(7)
C4 Ti1 C1 56.38(8)
C12 Ti1 C1 151.10(8)
C15 Ti1 C1 151.53(8)
C2 Ti1 C1 33.86(7)
C5 Ti1 C1 33.64(7)
C13 Ti1 C1 144.38(8)
C11 Ti1 C1 156.89(8)
C5 C1 C2 107.5(2)
C5 C1 C6 125.2(2)
C2 C1 C6 127.0(2)
C5 C1 Ti1 71.49(11)
C2 C1 Ti1 70.86(11)
C6 C1 Ti1 128.01(15)
C3 C2 C1 108.4(2)
C3 C2 C7 124.2(2)
C1 C2 C7 127.1(2)
C3 C2 Ti1 71.77(12)
C1 C2 Ti1 75.27(12)
C7 C2 Ti1 123.47(16)
C2 C3 C4 107.7(2)
C2 C3 C8 124.5(2)
C4 C3 C8 126.6(3)
C2 C3 Ti1 73.85(13)
C4 C3 Ti1 73.34(12)
C8 C3 Ti1 127.98(15)
C5 C4 C3 107.6(2)
C5 C4 C9 124.5(2)
C3 C4 C9 126.5(2)
C5 C4 Ti1 73.82(12)
C3 C4 Ti1 71.96(12)
C9 C4 Ti1 130.32(15)
C4 C5 C1 108.69(19)
C4 C5 C10 126.3(2)
C1 C5 C10 124.9(2)
C4 C5 Ti1 72.07(11)
C1 C5 Ti1 74.86(11)
C10 C5 Ti1 122.47(15)
C1 C6 H6A 109.5
C1 C6 H6B 109.5
H6A C6 H6B 109.5
C1 C6 H6C 109.5
H6A C6 H6C 109.5
H6B C6 H6C 109.5
C2 C7 H7A 109.5
C2 C7 H7B 109.5
H7A C7 H7B 109.5
C2 C7 H7C 109.5
H7A C7 H7C 109.5
H7B C7 H7C 109.5
C3 C8 H8A 109.5
C3 C8 H8B 109.5
H8A C8 H8B 109.5
C3 C8 H8C 109.5
H8A C8 H8C 109.5
H8B C8 H8C 109.5
C4 C9 H9A 109.5
C4 C9 H9B 109.5
H9A C9 H9B 109.5
C4 C9 H9C 109.5
H9A C9 H9C 109.5
H9B C9 H9C 109.5
C5 C10 H10A 109.5
C5 C10 H10B 109.5
H10A C10 H10B 109.5
C5 C10 H10C 109.5
H10A C10 H10C 109.5
H10B C10 H10C 109.5
C15 C11 C12 107.7(2)
C15 C11 C16 125.4(2)
C12 C11 C16 126.2(2)
C15 C11 Ti1 72.25(11)
C12 C11 Ti1 71.88(11)
C16 C11 Ti1 129.22(16)
C13 C12 C11 108.1(2)
C13 C12 C17 125.4(2)
C11 C12 C17 126.4(2)
C13 C12 Ti1 73.86(12)
C11 C12 Ti1 73.83(12)
C17 C12 Ti1 121.13(17)
C12 C13 C14 107.8(2)
C12 C13 C18 124.6(2)
C14 C13 C18 126.2(2)
C12 C13 Ti1 72.08(13)
C14 C13 Ti1 71.71(12)
C18 C13 Ti1 132.29(15)
C15 C14 C13 108.45(19)
C15 C14 C19 124.7(2)
C13 C14 C19 126.3(2)
C15 C14 Ti1 73.49(12)
C13 C14 Ti1 74.08(12)
C19 C14 Ti1 125.37(15)
C14 C15 C11 107.85(19)
C14 C15 C20 124.8(2)
C11 C15 C20 126.3(2)
C14 C15 Ti1 72.28(11)
C11 C15 Ti1 73.60(11)
C20 C15 Ti1 128.68(14)
C11 C16 H16A 109.5
C11 C16 H16B 109.5
H16A C16 H16B 109.5
C11 C16 H16C 109.5
H16A C16 H16C 109.5
H16B C16 H16C 109.5
C12 C17 H17A 109.5
C12 C17 H17B 109.5
H17A C17 H17B 109.5
C12 C17 H17C 109.5
H17A C17 H17C 109.5
H17B C17 H17C 109.5
C13 C18 H18A 109.5
C13 C18 H18B 109.5
H18A C18 H18B 109.5
C13 C18 H18C 109.5
H18A C18 H18C 109.5
H18B C18 H18C 109.5
C14 C19 H19A 109.5
C14 C19 H19B 109.5
H19A C19 H19B 109.5
C14 C19 H19C 109.5
H19A C19 H19C 109.5
H19B C19 H19C 109.5
C15 C20 H20A 109.5
C15 C20 H20B 109.5
H20A C20 H20B 109.5
C15 C20 H20C 109.5
H20A C20 H20C 109.5
H20B C20 H20C 109.5
C22 C21 Ti1 67.25(13)
C22 C21 H21A 119.6(13)
Ti1 C21 H21A 118.1(14)
C22 C21 H21B 117.5(14)
Ti1 C21 H21B 121.2(14)
H21A C21 H21B 108.6(19)
C23 C22 C21 139.3(2)
C23 C22 Ti1 147.71(18)
C21 C22 Ti1 72.96(14)
C22 C23 C24 130.1(2)
C22 C23 H23 112.7(14)
C24 C23 H23 117.1(14)
C25 C24 C27 110.2(2)
C25 C24 C23 112.9(2)
C27 C24 C23 108.3(2)
C25 C24 C26 108.8(2)
C27 C24 C26 108.6(2)
C23 C24 C26 108.0(2)
C24 C25 H25A 109.5
C24 C25 H25B 109.5
H25A C25 H25B 109.5
C24 C25 H25C 109.5
H25A C25 H25C 109.5
H25B C25 H25C 109.5
C24 C26 H26A 109.5
C24 C26 H26B 109.5
H26A C26 H26B 109.5
C24 C26 H26C 109.5
H26A C26 H26C 109.5
H26B C26 H26C 109.5
C24 C27 H27A 109.5
C24 C27 H27B 109.5
H27A C27 H27B 109.5
C24 C27 H27C 109.5
H27A C27 H27C 109.5
H27B C27 H27C 109.5

loop_
_geom_bond_atom_site_label_1
_geom_bond_atom_site_label_2
_geom_bond_distance
Ti1 C22 2.100(2)
Ti1 C21 2.177(3)
Ti1 C3 2.375(2)
Ti1 C14 2.385(2)
Ti1 C4 2.393(2)
Ti1 C12 2.393(2)
Ti1 C15 2.4009(19)
Ti1 C2 2.402(2)
Ti1 C5 2.4155(19)
Ti1 C13 2.416(2)
Ti1 C11 2.418(2)
Ti1 C1 2.459(2)
C1 C5 1.411(3)
C1 C2 1.417(3)
C1 C6 1.496(3)
C2 C3 1.412(4)
C2 C7 1.507(3)
C3 C4 1.422(3)
C3 C8 1.509(3)
C4 C5 1.411(3)
C4 C9 1.508(3)
C5 C10 1.505(3)
C6 H6A 0.9800
C6 H6B 0.9800
C6 H6C 0.9800
C7 H7A 0.9800
C7 H7B 0.9800
C7 H7C 0.9800
C8 H8A 0.9800
C8 H8B 0.9800
C8 H8C 0.9800
C9 H9A 0.9800
C9 H9B 0.9800
C9 H9C 0.9800
C10 H10A 0.9800
C10 H10B 0.9800
C10 H10C 0.9800
C11 C15 1.415(3)
C11 C12 1.418(3)
C11 C16 1.495(3)
C12 C13 1.409(3)
C12 C17 1.512(3)
C13 C14 1.412(3)
C13 C18 1.507(3)
C14 C15 1.409(3)
C14 C19 1.509(3)
C15 C20 1.501(3)
C16 H16A 0.9800
C16 H16B 0.9800
C16 H16C 0.9800
C17 H17A 0.9800
C17 H17B 0.9800
C17 H17C 0.9800
C18 H18A 0.9800
C18 H18B 0.9800
C18 H18C 0.9800
C19 H19A 0.9800
C19 H19B 0.9800
C19 H19C 0.9800
C20 H20A 0.9800
C20 H20B 0.9800
C20 H20C 0.9800
C21 C22 1.457(3)
C21 H21A 1.04(3)
C21 H21B 1.03(3)
C22 C23 1.304(3)
C23 C24 1.527(3)
C23 H23 1.04(3)
C24 C25 1.517(3)
C24 C27 1.526(3)
C24 C26 1.532(4)
C25 H25A 0.9800
C25 H25B 0.9800
C25 H25C 0.9800
C26 H26A 0.9800
C26 H26B 0.9800
C26 H26C 0.9800
C27 H27A 0.9800
C27 H27B 0.9800
C27 H27C 0.9800
